data_7028405
loop_
_publ_author_name
'Manna, Cesar M.'
'Nassar, Mostafa Y.'
'Tofan, Daniel'
'Chakarawet, Khetpakorn'
'Cummins, Christopher C.'

_publ_section_title
;
 Facile synthesis of mononuclear early transition-metal complexes of
 \k3cyclo-tetrametaphosphate ([P4O12]4-) and cyclo-trimetaphosphate
 ([P3O9]3-.
;
_journal_issue 4
_journal_name_full 'Dalton transactions (Cambridge, England : 2003)'
_journal_page_first 1509
_journal_page_last 1518
_journal_paper_doi 10.1039/c3dt52526k
_journal_volume 43
_journal_year 2014
_chemical_formula_sum 'C72 H60 Cl2 Mo N2 O10 P7'
_chemical_formula_weight 1496.85
_chemical_name_systematic
;
?
;
_space_group_IT_number 2
_symmetry_cell_setting triclinic
_symmetry_space_group_name_Hall '-P 1'
_symmetry_space_group_name_H-M 'P -1'
_atom_sites_solution_hydrogens geom
_atom_sites_solution_primary direct
_atom_sites_solution_secondary difmap
_audit_creation_method SHELXL-97
_cell_angle_alpha 63.331(2)
_cell_angle_beta 87.802(2)
_cell_angle_gamma 80.090(2)
_cell_formula_units_Z 1
_cell_length_a 10.8738(14)
_cell_length_b 12.8662(16)
_cell_length_c 13.5974(17)
_cell_measurement_reflns_used 9209
_cell_measurement_temperature 100(2)
_cell_measurement_theta_max 31.52
_cell_measurement_theta_min 2.38
_cell_volume 1673.0(4)
_computing_cell_refinement 'SAINT 7.46A (Bruker-AXS, 2011)'
_computing_data_collection 'APEX2 v2011.4.0 (Bruker-AXS, 2011)'
_computing_data_reduction 'SAINT 7.46A (Bruker-AXS, 2011)'
_computing_molecular_graphics 'Bruker SHELXTL'
_computing_publication_material 'Bruker SHELXTL'
_computing_structure_refinement 'SHELXL-97 (Sheldrick, 2008)'
_computing_structure_solution 'SHELXS-97 (Sheldrick, 2008)'
_diffrn_ambient_temperature 100(2)
_diffrn_detector_area_resol_mean 8.3
_diffrn_measured_fraction_theta_full 0.994
_diffrn_measured_fraction_theta_max 0.994
_diffrn_measurement_device_type 'Bruker Smart APEX CCD'
_diffrn_measurement_method '\f and \w scans'
_diffrn_radiation_monochromator graphite
_diffrn_radiation_source 'fine-focus sealed tube'
_diffrn_radiation_type MoK\a
_diffrn_radiation_wavelength 0.71073
_diffrn_reflns_av_R_equivalents 0.0309
_diffrn_reflns_av_sigmaI/netI 0.0217
_diffrn_reflns_limit_h_max 15
_diffrn_reflns_limit_h_min -15
_diffrn_reflns_limit_k_max 18
_diffrn_reflns_limit_k_min -18
_diffrn_reflns_limit_l_max 19
_diffrn_reflns_limit_l_min -19
_diffrn_reflns_number 46986
_diffrn_reflns_theta_full 30.51
_diffrn_reflns_theta_max 30.51
_diffrn_reflns_theta_min 1.80
_exptl_absorpt_coefficient_mu 0.505
_exptl_absorpt_correction_T_max 0.9559
_exptl_absorpt_correction_T_min 0.8798
_exptl_absorpt_correction_type multi-scan
_exptl_absorpt_process_details 'SADABS (Sheldrick, 2009)'
_exptl_crystal_colour green
_exptl_crystal_density_diffrn 1.486
_exptl_crystal_density_method 'not measured'
_exptl_crystal_description Plate
_exptl_crystal_F_000 767
_exptl_crystal_size_max 0.26
_exptl_crystal_size_mid 0.23
_exptl_crystal_size_min 0.09
_refine_diff_density_max 0.509
_refine_diff_density_min -0.678
_refine_diff_density_rms 0.105
_refine_ls_extinction_method none
_refine_ls_goodness_of_fit_ref 1.115
_refine_ls_hydrogen_treatment constr
_refine_ls_matrix_type full
_refine_ls_number_parameters 533
_refine_ls_number_reflns 10155
_refine_ls_number_restraints 51
_refine_ls_restrained_S_all 1.113
_refine_ls_R_factor_all 0.0697
_refine_ls_R_factor_gt 0.0676
_refine_ls_shift/su_max 0.001
_refine_ls_shift/su_mean 0.000
_refine_ls_structure_factor_coef Fsqd
_refine_ls_weighting_details 'calc w=1/[\s^2^(Fo^2^)+(0.0010P)^2^+9.5499P] where P=(Fo^2^+2Fc^2^)/3'
_refine_ls_weighting_scheme calc
_refine_ls_wR_factor_gt 0.1664
_refine_ls_wR_factor_ref 0.1673
_reflns_number_gt 9675
_reflns_number_total 10155
_reflns_threshold_expression >2sigma(I)
_cod_data_source_file c3dt52526k.txt
_cod_data_source_block 12083
_cod_depositor_comments
;
The following automatic conversions were performed:

'_symmetry_cell_setting' value 'Triclinic' changed to 'triclinic'
according to
/usr/data/users/saulius/automatic-downloads/current/RSC/lib/dictionaries/cif_core.dic
dictionary named 'cif_core.dic' version 2.4.2 from 2011-04-26.

Automatic conversion script
Id: cif_fix_values 2281 2013-09-26 08:29:07Z andrius 
;
_cod_original_sg_symbol_H-M P-1
_cod_database_code 7028405

loop_
_symmetry_equiv_pos_as_xyz
'x, y, z'
'-x, -y, -z'

loop_
_atom_site_label
_atom_site_type_symbol
_atom_site_fract_x
_atom_site_fract_y
_atom_site_fract_z
_atom_site_U_iso_or_equiv
_atom_site_adp_type
_atom_site_occupancy
_atom_site_symmetry_multiplicity
_atom_site_calc_flag
_atom_site_refinement_flags
_atom_site_disorder_assembly
_atom_site_disorder_group
Mo1B Mo 0.4691(12) -0.0832(13) 0.5669(11) 0.0216(16) Uani 0.158(7) 1 d PU A -2
Cl1B Cl 0.2526(9) -0.0757(11) 0.5839(9) 0.023(2) Uani 0.158(7) 1 d PU A -2
O1B O 0.509(3) -0.231(4) 0.597(3) 0.029(8) Uani 0.158(7) 1 d PU A -2
Cl2B Cl 0.480(4) -0.105(4) 0.747(3) 0.028(5) Uani 0.158(7) 1 d PU A -2
Mo1A Mo 0.4439(5) -0.0739(6) 0.5610(5) 0.0169(6) Uani 0.342(7) 1 d PU A -1
Cl1A Cl 0.5249(4) -0.2694(4) 0.5956(3) 0.0244(10) Uani 0.342(7) 1 d PU A -1
O1A O 0.2886(19) -0.0826(17) 0.5711(16) 0.024(3) Uani 0.342(7) 1 d PU A -1
Cl2A Cl 0.4930(16) -0.1138(17) 0.7435(13) 0.0213(17) Uani 0.342(7) 1 d PU A -1
O1 O 0.6391(4) -0.0466(4) 0.5307(4) 0.0164(8) Uani 0.50 1 d PU A -1
O2 O 0.4408(4) -0.0240(4) 0.3937(4) 0.0182(8) Uani 0.50 1 d PU A -1
O3 O 0.4210(4) 0.1059(4) 0.5168(4) 0.0176(8) Uani 0.50 1 d PU A -1
P1 P 0.6923(3) 0.0500(2) 0.4369(2) 0.0137(4) Uani 0.50 1 d P A -1
P2 P 0.4902(2) 0.0758(2) 0.29907(19) 0.0150(4) Uani 0.50 1 d P A -1
P3 P 0.4692(3) 0.2062(3) 0.4222(2) 0.0142(5) Uani 0.50 1 d P A -1
O33 O 0.4298(5) 0.3273(5) 0.4060(4) 0.0216(9) Uani 0.50 1 d P A -1
O13 O 0.6202(4) 0.1741(4) 0.4305(4) 0.0184(8) Uani 0.50 1 d P A -1
O12 O 0.6381(4) 0.0593(4) 0.3233(4) 0.0166(8) Uani 0.50 1 d P A -1
O23 O 0.4412(4) 0.1953(4) 0.3110(4) 0.0172(8) Uani 0.50 1 d P A -1
O11 O 0.8274(5) 0.0488(4) 0.4331(4) 0.0213(9) Uani 0.50 1 d P A -1
O22 O 0.4650(5) 0.0956(5) 0.1864(4) 0.0229(10) Uani 0.50 1 d P A -1
P12 P -0.13985(7) 0.28862(7) -0.00998(6) 0.01358(14) Uani 1 1 d . . .
P11 P -0.04153(7) 0.39919(7) -0.23704(6) 0.01355(14) Uani 1 1 d . . .
N1 N -0.0613(3) 0.3586(3) -0.1102(2) 0.0193(5) Uani 1 1 d . . .
C41 C -0.0352(3) 0.1913(3) 0.1061(2) 0.0182(6) Uani 1 1 d . . .
C61 C -0.2357(3) 0.2009(3) -0.0343(2) 0.0167(5) Uani 1 1 d . . .
C21 C -0.0348(3) 0.5537(3) -0.3071(2) 0.0162(5) Uani 1 1 d . . .
C31 C 0.1064(3) 0.3250(3) -0.2568(2) 0.0152(5) Uani 1 1 d . . .
C51 C -0.2395(3) 0.3892(3) 0.0299(3) 0.0156(5) Uani 1 1 d . . .
C16 C -0.1355(3) 0.3167(3) -0.3729(3) 0.0206(6) Uani 1 1 d . . .
H16 H -0.0511 0.2902 -0.3831 0.025 Uiso 1 1 calc R . .
C66 C -0.3643(3) 0.2145(3) -0.0216(3) 0.0194(6) Uani 1 1 d . . .
H66 H -0.4030 0.2656 0.0081 0.023 Uiso 1 1 calc R . .
C56 C -0.2985(3) 0.3456(3) 0.1306(3) 0.0197(6) Uani 1 1 d . . .
H56 H -0.2889 0.2629 0.1760 0.024 Uiso 1 1 calc R . .
C52 C -0.2551(3) 0.5105(3) -0.0376(3) 0.0234(6) Uani 1 1 d . . .
H52 H -0.2158 0.5404 -0.1061 0.028 Uiso 1 1 calc R . .
C11 C -0.1627(3) 0.3735(3) -0.3061(2) 0.0168(5) Uani 1 1 d . . .
C12 C -0.2876(3) 0.4138(3) -0.2924(3) 0.0214(6) Uani 1 1 d . . .
H12 H -0.3065 0.4530 -0.2474 0.026 Uiso 1 1 calc R . .
C36 C 0.1716(3) 0.3791(3) -0.3521(3) 0.0198(6) Uani 1 1 d . . .
H36 H 0.1387 0.4566 -0.4063 0.024 Uiso 1 1 calc R . .
C42 C -0.0653(4) 0.0844(3) 0.1855(3) 0.0259(7) Uani 1 1 d . . .
H42 H -0.1398 0.0593 0.1772 0.031 Uiso 1 1 calc R . .
C26 C -0.1203(3) 0.6327(3) -0.3930(3) 0.0214(6) Uani 1 1 d . . .
H26 H -0.1858 0.6052 -0.4137 0.026 Uiso 1 1 calc R . .
C32 C 0.1562(3) 0.2114(3) -0.1772(3) 0.0220(6) Uani 1 1 d . . .
H32 H 0.1140 0.1748 -0.1112 0.026 Uiso 1 1 calc R . .
C46 C 0.0740(3) 0.2274(3) 0.1186(3) 0.0225(6) Uani 1 1 d . . .
H46 H 0.0946 0.2996 0.0642 0.027 Uiso 1 1 calc R . .
C64 C -0.3799(4) 0.0774(3) -0.0945(3) 0.0258(7) Uani 1 1 d . . .
H64 H -0.4292 0.0368 -0.1167 0.031 Uiso 1 1 calc R . .
C62 C -0.1784(3) 0.1220(3) -0.0741(3) 0.0239(7) Uani 1 1 d . . .
H62 H -0.0904 0.1101 -0.0806 0.029 Uiso 1 1 calc R . .
C24 C -0.0135(4) 0.7910(3) -0.4189(3) 0.0248(7) Uani 1 1 d . . .
H24 H -0.0053 0.8718 -0.4579 0.030 Uiso 1 1 calc R . .
C55 C -0.3704(3) 0.4225(3) 0.1642(3) 0.0260(7) Uani 1 1 d . . .
H55 H -0.4096 0.3929 0.2327 0.031 Uiso 1 1 calc R . .
C35 C 0.2843(3) 0.3198(3) -0.3679(3) 0.0241(7) Uani 1 1 d . . .
H35 H 0.3291 0.3576 -0.4320 0.029 Uiso 1 1 calc R . .
C44 C 0.1245(4) 0.0515(4) 0.2893(3) 0.0384(11) Uani 1 1 d . . .
H44 H 0.1795 0.0032 0.3518 0.046 Uiso 1 1 calc R . .
C65 C -0.4365(3) 0.1533(3) -0.0524(3) 0.0233(6) Uani 1 1 d . . .
H65 H -0.5243 0.1635 -0.0445 0.028 Uiso 1 1 calc R . .
C63 C -0.2514(4) 0.0610(3) -0.1040(3) 0.0295(8) Uani 1 1 d . . .
H63 H -0.2128 0.0076 -0.1312 0.035 Uiso 1 1 calc R . .
C25 C -0.1097(4) 0.7511(3) -0.4481(3) 0.0250(7) Uani 1 1 d . . .
H25 H -0.1685 0.8048 -0.5059 0.030 Uiso 1 1 calc R . .
C22 C 0.0607(3) 0.5954(3) -0.2761(3) 0.0226(6) Uani 1 1 d . . .
H22 H 0.1180 0.5429 -0.2165 0.027 Uiso 1 1 calc R . .
C33 C 0.2677(3) 0.1518(3) -0.1950(3) 0.0253(7) Uani 1 1 d . . .
H33 H 0.3004 0.0739 -0.1417 0.030 Uiso 1 1 calc R . .
C54 C -0.3850(3) 0.5436(3) 0.0969(4) 0.0297(8) Uani 1 1 d . . .
H54 H -0.4339 0.5965 0.1201 0.036 Uiso 1 1 calc R . .
C34 C 0.3313(3) 0.2059(3) -0.2904(3) 0.0245(7) Uani 1 1 d . . .
H34 H 0.4070 0.1647 -0.3024 0.029 Uiso 1 1 calc R . .
C23 C 0.0708(4) 0.7139(3) -0.3333(3) 0.0277(7) Uani 1 1 d . . .
H23 H 0.1361 0.7422 -0.3134 0.033 Uiso 1 1 calc R . .
C15 C -0.2324(4) 0.2989(4) -0.4247(3) 0.0279(7) Uani 1 1 d . . .
H15 H -0.2140 0.2590 -0.4691 0.034 Uiso 1 1 calc R . .
C53 C -0.3288(4) 0.5878(3) -0.0038(3) 0.0305(8) Uani 1 1 d . . .
H53 H -0.3405 0.6705 -0.0497 0.037 Uiso 1 1 calc R . .
C13 C -0.3836(3) 0.3959(3) -0.3451(3) 0.0274(7) Uani 1 1 d . . .
H13 H -0.4682 0.4225 -0.3357 0.033 Uiso 1 1 calc R . .
C14 C -0.3551(4) 0.3390(4) -0.4115(3) 0.0310(8) Uani 1 1 d . . .
H14 H -0.4207 0.3277 -0.4480 0.037 Uiso 1 1 calc R . .
C45 C 0.1532(4) 0.1571(4) 0.2115(3) 0.0330(9) Uani 1 1 d . . .
H45 H 0.2272 0.1822 0.2211 0.040 Uiso 1 1 calc R . .
C43 C 0.0165(4) 0.0155(3) 0.2771(3) 0.0345(9) Uani 1 1 d . . .
H43 H -0.0027 -0.0573 0.3317 0.041 Uiso 1 1 calc R . .

loop_
_atom_site_aniso_label
_atom_site_aniso_U_11
_atom_site_aniso_U_22
_atom_site_aniso_U_33
_atom_site_aniso_U_23
_atom_site_aniso_U_13
_atom_site_aniso_U_12
Mo1B 0.024(4) 0.0169(18) 0.0199(17) -0.0032(13) 0.004(2) -0.009(2)
Cl1B 0.019(4) 0.028(3) 0.018(3) -0.006(2) 0.007(3) -0.009(4)
O1B 0.040(15) 0.021(11) 0.019(13) -0.004(11) 0.022(10) -0.005(12)
Cl2B 0.038(9) 0.026(8) 0.020(6) -0.009(5) 0.016(5) -0.008(6)
Mo1A 0.0214(16) 0.0185(11) 0.0138(8) -0.0076(8) 0.0063(9) -0.0116(11)
Cl1A 0.037(2) 0.0141(19) 0.0232(13) -0.0079(13) 0.0081(12) -0.0101(15)
O1A 0.028(6) 0.028(7) 0.024(6) -0.014(6) 0.007(5) -0.017(6)
Cl2A 0.025(3) 0.024(3) 0.014(3) -0.007(2) 0.002(3) -0.006(3)
O1 0.0195(19) 0.0138(19) 0.0141(19) -0.0046(16) 0.0022(15) -0.0038(15)
O2 0.021(2) 0.020(2) 0.0163(19) -0.0091(17) 0.0037(16) -0.0093(17)
O3 0.021(2) 0.019(2) 0.0142(19) -0.0085(16) 0.0040(16) -0.0025(16)
P1 0.0141(11) 0.0110(10) 0.0153(8) -0.0049(8) 0.0024(8) -0.0039(7)
P2 0.0180(9) 0.0153(9) 0.0125(9) -0.0062(7) 0.0028(8) -0.0055(7)
P3 0.0159(10) 0.0135(13) 0.0135(11) -0.0065(9) 0.0027(8) -0.0024(7)
O33 0.025(2) 0.016(2) 0.025(2) -0.011(2) 0.0022(19) -0.002(2)
O13 0.020(2) 0.019(2) 0.016(2) -0.0081(17) -0.0012(16) -0.0046(17)
O12 0.019(2) 0.020(2) 0.0147(19) -0.0107(17) 0.0023(15) -0.0041(16)
O23 0.019(2) 0.020(2) 0.0132(19) -0.0089(17) -0.0039(15) -0.0011(16)
O11 0.016(3) 0.016(2) 0.025(2) -0.0044(18) 0.0009(18) -0.0017(18)
O22 0.028(2) 0.030(3) 0.019(2) -0.016(2) 0.0027(18) -0.010(2)
P12 0.0138(3) 0.0142(3) 0.0123(3) -0.0052(3) 0.0017(2) -0.0040(3)
P11 0.0134(3) 0.0140(3) 0.0115(3) -0.0042(3) 0.0006(2) -0.0023(3)
N1 0.0202(12) 0.0258(13) 0.0118(11) -0.0067(10) 0.0031(9) -0.0092(10)
C41 0.0210(14) 0.0177(13) 0.0142(13) -0.0070(11) 0.0008(10) 0.0001(11)
C61 0.0187(13) 0.0170(13) 0.0158(13) -0.0077(11) 0.0033(10) -0.0067(11)
C21 0.0206(14) 0.0142(12) 0.0125(12) -0.0056(10) 0.0019(10) -0.0011(10)
C31 0.0147(12) 0.0146(12) 0.0151(12) -0.0059(10) -0.0013(10) -0.0015(10)
C51 0.0139(12) 0.0157(13) 0.0181(13) -0.0077(11) 0.0002(10) -0.0040(10)
C16 0.0220(15) 0.0229(15) 0.0192(14) -0.0109(12) 0.0020(11) -0.0061(12)
C66 0.0175(14) 0.0207(14) 0.0221(14) -0.0106(12) 0.0014(11) -0.0059(11)
C56 0.0189(14) 0.0201(14) 0.0233(15) -0.0116(12) 0.0051(11) -0.0066(11)
C52 0.0246(16) 0.0177(14) 0.0244(16) -0.0067(12) 0.0006(12) -0.0026(12)
C11 0.0176(13) 0.0178(13) 0.0140(12) -0.0060(11) 0.0001(10) -0.0041(11)
C12 0.0189(14) 0.0243(15) 0.0211(15) -0.0109(13) -0.0017(11) -0.0015(12)
C36 0.0193(14) 0.0213(14) 0.0158(13) -0.0071(11) -0.0001(11) -0.0001(11)
C42 0.0371(19) 0.0189(15) 0.0168(14) -0.0048(12) 0.0038(13) -0.0020(13)
C26 0.0206(14) 0.0208(15) 0.0177(14) -0.0052(12) -0.0005(11) -0.0005(12)
C32 0.0173(14) 0.0175(14) 0.0237(15) -0.0031(12) 0.0002(11) -0.0019(11)
C46 0.0224(15) 0.0244(16) 0.0203(15) -0.0115(13) -0.0047(12) 0.0024(12)
C64 0.0366(19) 0.0215(15) 0.0231(16) -0.0097(13) 0.0013(13) -0.0155(14)
C62 0.0247(16) 0.0230(15) 0.0274(16) -0.0139(13) 0.0090(13) -0.0074(13)
C24 0.047(2) 0.0125(13) 0.0150(14) -0.0062(11) 0.0033(13) -0.0049(13)
C55 0.0215(16) 0.0286(17) 0.0317(18) -0.0170(15) 0.0076(13) -0.0058(13)
C35 0.0194(15) 0.0335(18) 0.0175(14) -0.0109(13) 0.0021(11) -0.0014(13)
C44 0.050(2) 0.039(2) 0.0218(17) -0.0183(16) -0.0162(16) 0.0221(19)
C65 0.0214(15) 0.0244(16) 0.0265(16) -0.0112(13) -0.0001(12) -0.0098(12)
C63 0.041(2) 0.0267(17) 0.0301(18) -0.0187(15) 0.0134(15) -0.0150(15)
C25 0.0328(18) 0.0178(15) 0.0169(14) -0.0034(12) 0.0007(12) 0.0016(13)
C22 0.0306(17) 0.0177(14) 0.0183(14) -0.0064(12) -0.0033(12) -0.0050(12)
C33 0.0196(15) 0.0173(14) 0.0326(18) -0.0067(13) -0.0044(13) 0.0013(12)
C54 0.0229(16) 0.0285(18) 0.043(2) -0.0226(17) 0.0041(15) 0.0001(14)
C34 0.0172(14) 0.0295(17) 0.0287(17) -0.0167(14) -0.0018(12) 0.0025(12)
C23 0.044(2) 0.0191(15) 0.0222(16) -0.0092(13) -0.0019(14) -0.0108(14)
C15 0.0312(18) 0.0356(19) 0.0247(16) -0.0181(15) 0.0015(14) -0.0120(15)
C53 0.0311(19) 0.0187(16) 0.037(2) -0.0109(15) -0.0001(15) 0.0021(14)
C13 0.0183(15) 0.0326(18) 0.0289(17) -0.0117(15) -0.0035(13) -0.0033(13)
C14 0.0256(17) 0.042(2) 0.0292(18) -0.0166(17) -0.0034(14) -0.0133(16)
C45 0.0298(19) 0.040(2) 0.033(2) -0.0248(18) -0.0140(15) 0.0115(16)
C43 0.054(3) 0.0219(17) 0.0160(15) -0.0032(13) 0.0009(15) 0.0088(16)

loop_
_atom_type_symbol
_atom_type_description
_atom_type_scat_dispersion_real
_atom_type_scat_dispersion_imag
_atom_type_scat_source
C C 0.0033 0.0016 'International Tables Vol C Tables 4.2.6.8 and 6.1.1.4'
H H 0.0000 0.0000 'International Tables Vol C Tables 4.2.6.8 and 6.1.1.4'
N N 0.0061 0.0033 'International Tables Vol C Tables 4.2.6.8 and 6.1.1.4'
O O 0.0106 0.0060 'International Tables Vol C Tables 4.2.6.8 and 6.1.1.4'
P P 0.1023 0.0942 'International Tables Vol C Tables 4.2.6.8 and 6.1.1.4'
Cl Cl 0.1484 0.1585 'International Tables Vol C Tables 4.2.6.8 and 6.1.1.4'
Mo Mo -1.6832 0.6857 'International Tables Vol C Tables 4.2.6.8 and 6.1.1.4'

loop_
_geom_angle_atom_site_label_1
_geom_angle_atom_site_label_2
_geom_angle_atom_site_label_3
_geom_angle
O1B Mo1B Cl1B 97.6(14)
O1B Mo1B Cl2B 98.4(18)
Cl1B Mo1B Cl2B 87.7(11)
O1A Mo1A O2 93.4(7)
O1A Mo1A O3 96.1(7)
O2 Mo1A O3 85.8(3)
O1A Mo1A O1 173.9(8)
O2 Mo1A O1 81.6(3)
O3 Mo1A O1 80.0(3)
O1A Mo1A Cl1A 99.1(7)
O2 Mo1A Cl1A 89.7(2)
O3 Mo1A Cl1A 164.4(3)
O1 Mo1A Cl1A 84.6(2)
O1A Mo1A Cl2A 99.7(8)
O2 Mo1A Cl2A 166.3(5)
O3 Mo1A Cl2A 88.8(5)
O1 Mo1A Cl2A 85.0(5)
Cl1A Mo1A Cl2A 92.1(5)
P1 O1 Mo1A 130.0(3)
P2 O2 Mo1A 131.2(3)
P3 O3 Mo1A 131.8(3)
O11 P1 O1 120.4(3)
O11 P1 O13 109.8(3)
O1 P1 O13 106.9(3)
O11 P1 O12 110.5(3)
O1 P1 O12 107.4(3)
O13 P1 O12 100.0(3)
O22 P2 O2 118.8(3)
O22 P2 O12 110.7(3)
O2 P2 O12 107.7(3)
O22 P2 O23 110.2(3)
O2 P2 O23 107.5(3)
O12 P2 O23 100.4(2)
O33 P3 O3 120.1(3)
O33 P3 O13 109.7(3)
O3 P3 O13 107.5(3)
O33 P3 O23 110.8(3)
O3 P3 O23 106.8(3)
O13 P3 O23 99.9(3)
P3 O13 P1 121.3(3)
P2 O12 P1 121.5(3)
P2 O23 P3 122.0(3)
N1 P12 C41 108.95(15)
N1 P12 C61 114.72(14)
C41 P12 C61 107.69(15)
N1 P12 C51 110.16(15)
C41 P12 C51 106.92(14)
C61 P12 C51 108.09(14)
N1 P11 C21 110.73(15)
N1 P11 C31 110.31(15)
C21 P11 C31 105.79(14)
N1 P11 C11 113.79(14)
C21 P11 C11 107.37(14)
C31 P11 C11 108.50(14)
P12 N1 P11 144.82(19)
C46 C41 C42 120.4(3)
C46 C41 P12 118.4(2)
C42 C41 P12 121.2(3)
C66 C61 C62 119.7(3)
C66 C61 P12 122.3(2)
C62 C61 P12 117.8(2)
C26 C21 C22 119.5(3)
C26 C21 P11 121.6(3)
C22 C21 P11 118.8(2)
C32 C31 C36 119.4(3)
C32 C31 P11 119.9(2)
C36 C31 P11 120.7(2)
C52 C51 C56 119.9(3)
C52 C51 P12 120.1(2)
C56 C51 P12 120.0(2)
C15 C16 C11 119.8(3)
C61 C66 C65 120.2(3)
C55 C56 C51 120.3(3)
C51 C52 C53 119.5(3)
C16 C11 C12 119.9(3)
C16 C11 P11 121.9(2)
C12 C11 P11 118.2(2)
C13 C12 C11 119.7(3)
C35 C36 C31 120.3(3)
C43 C42 C41 118.6(4)
C25 C26 C21 120.2(3)
C33 C32 C31 119.9(3)
C41 C46 C45 119.7(4)
C63 C64 C65 119.9(3)
C63 C62 C61 119.5(3)
C23 C24 C25 120.3(3)
C56 C55 C54 119.6(3)
C34 C35 C36 120.2(3)
C43 C44 C45 120.3(3)
C64 C65 C66 120.0(3)
C64 C63 C62 120.7(3)
C24 C25 C26 120.0(3)
C23 C22 C21 119.4(3)
C34 C33 C32 120.3(3)
C53 C54 C55 120.7(3)
C35 C34 C33 120.0(3)
C24 C23 C22 120.5(3)
C14 C15 C16 120.2(3)
C54 C53 C52 120.0(3)
C14 C13 C12 119.9(3)
C15 C14 C13 120.5(3)
C44 C45 C46 120.1(4)
C44 C43 C42 120.9(4)

loop_
_geom_bond_atom_site_label_1
_geom_bond_atom_site_label_2
_geom_bond_distance
Mo1B O1B 1.73(5)
Mo1B Cl1B 2.347(18)
Mo1B Cl2B 2.35(4)
Mo1A O1A 1.71(2)
Mo1A O2 2.068(7)
Mo1A O3 2.083(8)
Mo1A O1 2.204(7)
Mo1A Cl1A 2.352(8)
Mo1A Cl2A 2.360(15)
O1 P1 1.507(5)
O2 P2 1.514(5)
O3 P3 1.512(5)
P1 O11 1.466(6)
P1 O13 1.620(5)
P1 O12 1.620(5)
P2 O22 1.464(5)
P2 O12 1.613(5)
P2 O23 1.616(5)
P3 O33 1.459(7)
P3 O13 1.618(5)
P3 O23 1.625(5)
P12 N1 1.572(3)
P12 C41 1.796(3)
P12 C61 1.799(3)
P12 C51 1.801(3)
P11 N1 1.580(3)
P11 C21 1.792(3)
P11 C31 1.800(3)
P11 C11 1.803(3)
C41 C46 1.391(5)
C41 C42 1.399(5)
C61 C66 1.393(4)
C61 C62 1.401(4)
C21 C26 1.398(4)
C21 C22 1.405(5)
C31 C32 1.398(4)
C31 C36 1.398(4)
C51 C52 1.394(4)
C51 C56 1.403(4)
C16 C15 1.394(5)
C16 C11 1.397(4)
C66 C65 1.394(4)
C56 C55 1.381(5)
C52 C53 1.396(5)
C11 C12 1.404(4)
C12 C13 1.394(5)
C36 C35 1.391(5)
C42 C43 1.397(5)
C26 C25 1.387(5)
C32 C33 1.393(5)
C46 C45 1.395(5)
C64 C63 1.387(6)
C64 C65 1.388(5)
C62 C63 1.391(5)
C24 C23 1.383(5)
C24 C25 1.385(5)
C55 C54 1.391(5)
C35 C34 1.384(5)
C44 C43 1.376(7)
C44 C45 1.376(7)
C22 C23 1.389(5)
C33 C34 1.390(5)
C54 C53 1.388(6)
C15 C14 1.380(6)
C13 C14 1.393(6)
